data_7120734
loop_
_publ_author_name
'Fang, Wei'
'Wei, Yin'
'Shi, Min'

_publ_section_title
;
 Gold(I)-Catalyzed Intramolecular Tandem Cyclization Reaction of
 Alkylidenecyclopropane-Containing Alkynes
;
_journal_name_full 'Chem. Commun.'
_journal_paper_doi 10.1039/C7CC07042J
_journal_year 2017
_chemical_formula_sum 'C19 H16'
_chemical_formula_weight 244.32
_chemical_name_systematic
; 
 ? 
;
_space_group_crystal_system orthorhombic
_space_group_IT_number 61
_space_group_name_Hall '-P 2ac 2ab'
_space_group_name_H-M_alt 'P b c a'
_symmetry_space_group_name_Hall '-P 2ac 2ab'
_symmetry_space_group_name_H-M 'P b c a'
_atom_sites_solution_hydrogens geom
_audit_creation_method SHELXL-2013
_audit_update_record
;
2017-07-03 deposited with the CCDC.
2017-10-02 downloaded from the CCDC.
;
_cell_angle_alpha 90
_cell_angle_beta 90
_cell_angle_gamma 90
_cell_formula_units_Z 8
_cell_length_a 10.220(7)
_cell_length_b 14.584(10)
_cell_length_c 17.645(12)
_cell_measurement_reflns_used 2214
_cell_measurement_temperature 293(2)
_cell_measurement_theta_max 45.019
_cell_measurement_theta_min 5.363
_cell_volume 2630(3)
_computing_cell_refinement 'Bruker SMART'
_computing_data_collection 'Bruker SMART'
_computing_data_reduction 'Bruker SHELXTL'
_computing_molecular_graphics 'Bruker SHELXTL'
_computing_publication_material 'Bruker SHELXTL'
_computing_structure_refinement 'SHELXL-2013 (Sheldrick, 2013)'
_computing_structure_solution 'Bruker SHELXTL'
_diffrn_ambient_temperature 293(2)
_diffrn_measured_fraction_theta_full 0.973
_diffrn_measured_fraction_theta_max 0.999
_diffrn_measurement_device_type 'CCD area detector'
_diffrn_measurement_method 'phi and omega scans'
_diffrn_radiation_type MoK\a
_diffrn_radiation_wavelength 0.71073
_diffrn_reflns_av_R_equivalents 0.1160
_diffrn_reflns_av_unetI/netI 0.0647
_diffrn_reflns_Laue_measured_fraction_full 0.973
_diffrn_reflns_Laue_measured_fraction_max 0.999
_diffrn_reflns_limit_h_max 11
_diffrn_reflns_limit_h_min -12
_diffrn_reflns_limit_k_max 17
_diffrn_reflns_limit_k_min -16
_diffrn_reflns_limit_l_max 20
_diffrn_reflns_limit_l_min -19
_diffrn_reflns_number 12948
_diffrn_reflns_point_group_measured_fraction_full 0.973
_diffrn_reflns_point_group_measured_fraction_max 0.999
_diffrn_reflns_theta_full 25.242
_diffrn_reflns_theta_max 24.989
_diffrn_reflns_theta_min 2.308
_exptl_absorpt_coefficient_mu 0.069
_exptl_absorpt_correction_T_max 0.7456
_exptl_absorpt_correction_T_min 0.5713
_exptl_absorpt_correction_type multi-scan
_exptl_absorpt_process_details sadabs
_exptl_crystal_colour colorless
_exptl_crystal_density_diffrn 1.234
_exptl_crystal_description prismatic
_exptl_crystal_F_000 1040
_exptl_crystal_size_max 0.200
_exptl_crystal_size_mid 0.170
_exptl_crystal_size_min 0.130
_refine_diff_density_max 0.199
_refine_diff_density_min -0.152
_refine_diff_density_rms 0.047
_refine_ls_extinction_method none
_refine_ls_goodness_of_fit_ref 1.050
_refine_ls_hydrogen_treatment constr
_refine_ls_matrix_type full
_refine_ls_number_parameters 172
_refine_ls_number_reflns 2314
_refine_ls_number_restraints 0
_refine_ls_restrained_S_all 1.050
_refine_ls_R_factor_all 0.1070
_refine_ls_R_factor_gt 0.0661
_refine_ls_shift/su_max 0.000
_refine_ls_shift/su_mean 0.000
_refine_ls_structure_factor_coef Fsqd
_refine_ls_weighting_details 'w=1/[\s^2^(Fo^2^)+(0.0760P)^2^+0.7947P] where P=(Fo^2^+2Fc^2^)/3'
_refine_ls_weighting_scheme calc
_refine_ls_wR_factor_gt 0.1530
_refine_ls_wR_factor_ref 0.1744
_reflns_Friedel_coverage 0.000
_reflns_number_gt 1496
_reflns_number_total 2314
_reflns_threshold_expression 'I > 2\s(I)'
_cod_data_source_file c7cc07042j2.cif
_cod_data_source_block cd17382
_cod_database_code 7120734
_shelx_space_group_comment
; 
The symmetry employed for this shelxl refinement is uniquely defined 
by the following loop, which should always be used as a source of 
symmetry information in preference to the above space-group names. 
They are only intended as comments. 
;
_shelx_estimated_absorpt_t_min 0.986
_shelx_estimated_absorpt_t_max 0.991
_shelxl_version_number 2013-4

loop_
_space_group_symop_operation_xyz
'x, y, z'
'-x+1/2, -y, z+1/2'
'-x, y+1/2, -z+1/2'
'x+1/2, -y+1/2, -z'
'-x, -y, -z'
'x-1/2, y, -z-1/2'
'x, -y-1/2, z-1/2'
'-x-1/2, y-1/2, z'

loop_
_atom_site_label
_atom_site_type_symbol
_atom_site_fract_x
_atom_site_fract_y
_atom_site_fract_z
_atom_site_U_iso_or_equiv
_atom_site_adp_type
_atom_site_occupancy
_atom_site_site_symmetry_order
_atom_site_calc_flag
_atom_site_refinement_flags_posn
_atom_site_refinement_flags_adp
C1 C 0.8804(3) 0.2156(2) 0.41396(15) 0.0431(7) Uani 1 1 d . .
C2 C 1.0133(3) 0.2383(2) 0.42246(18) 0.0579(9) Uani 1 1 d . .
H2 H 1.0689 0.1976 0.4471 0.069 Uiso 1 1 calc R U
C3 C 1.0611(3) 0.3170(3) 0.39585(19) 0.0640(10) Uani 1 1 d . .
H3 H 1.1495 0.3304 0.4015 0.077 Uiso 1 1 calc R U
C4 C 0.9794(3) 0.3786(2) 0.35991(18) 0.0581(9) Uani 1 1 d . .
H4 H 1.0131 0.4335 0.3415 0.070 Uiso 1 1 calc R U
C5 C 0.8510(3) 0.3598(2) 0.35129(16) 0.0482(8) Uani 1 1 d . .
H5 H 0.7971 0.4023 0.3275 0.058 Uiso 1 1 calc R U
C6 C 0.7976(3) 0.27755(19) 0.37742(14) 0.0375(7) Uani 1 1 d . .
C7 C 0.6631(3) 0.25433(19) 0.36608(14) 0.0381(7) Uani 1 1 d . .
C8 C 0.6188(3) 0.17086(18) 0.38816(14) 0.0365(6) Uani 1 1 d . .
C9 C 0.7025(3) 0.11121(19) 0.42664(15) 0.0466(8) Uani 1 1 d . .
H9 H 0.6706 0.0552 0.4437 0.056 Uiso 1 1 calc R U
C10 C 0.8289(3) 0.1334(2) 0.43952(16) 0.0483(8) Uani 1 1 d . .
H10 H 0.8823 0.0928 0.4660 0.058 Uiso 1 1 calc R U
C11 C 0.4865(3) 0.13647(17) 0.36973(15) 0.0366(6) Uani 1 1 d . .
C12 C 0.4416(3) 0.1373(2) 0.29634(16) 0.0463(8) Uani 1 1 d . .
H12 H 0.4937 0.1624 0.2585 0.056 Uiso 1 1 calc R U
C13 C 0.3227(3) 0.1022(2) 0.27794(18) 0.0558(9) Uani 1 1 d . .
H13 H 0.2944 0.1027 0.2279 0.067 Uiso 1 1 calc R U
C14 C 0.2450(3) 0.0662(2) 0.3333(2) 0.0605(9) Uani 1 1 d . .
H14 H 0.1629 0.0429 0.3213 0.073 Uiso 1 1 calc R U
C15 C 0.2886(3) 0.0648(2) 0.40586(19) 0.0556(9) Uani 1 1 d . .
H15 H 0.2362 0.0395 0.4435 0.067 Uiso 1 1 calc R U
C16 C 0.4074(3) 0.0995(2) 0.42453(16) 0.0463(8) Uani 1 1 d . .
H16 H 0.4354 0.0982 0.4747 0.056 Uiso 1 1 calc R U
C17 C 0.5776(3) 0.3224(2) 0.32963(17) 0.0453(7) Uani 1 1 d . .
H17 H 0.5878 0.3274 0.2746 0.054 Uiso 1 1 calc R U
C18 C 0.5501(3) 0.4108(2) 0.3694(2) 0.0646(10) Uani 1 1 d . .
H18A H 0.5848 0.4187 0.4201 0.077 Uiso 1 1 calc R U
H18B H 0.5473 0.4663 0.3391 0.077 Uiso 1 1 calc R U
C19 C 0.4437(3) 0.3423(2) 0.3584(2) 0.0569(9) Uani 1 1 d . .
H19A H 0.4137 0.3087 0.4026 0.068 Uiso 1 1 calc R U
H19B H 0.3762 0.3563 0.3215 0.068 Uiso 1 1 calc R U

loop_
_atom_site_aniso_label
_atom_site_aniso_U_11
_atom_site_aniso_U_22
_atom_site_aniso_U_33
_atom_site_aniso_U_23
_atom_site_aniso_U_13
_atom_site_aniso_U_12
C1 0.0332(15) 0.0535(19) 0.0425(15) -0.0141(14) -0.0050(13) 0.0077(14)
C2 0.0450(19) 0.070(2) 0.058(2) -0.0186(17) -0.0071(16) 0.0078(18)
C3 0.0369(19) 0.091(3) 0.064(2) -0.027(2) 0.0054(16) -0.0099(19)
C4 0.053(2) 0.064(2) 0.0572(19) -0.0159(16) 0.0111(17) -0.0146(18)
C5 0.0430(18) 0.0531(19) 0.0485(17) -0.0061(13) 0.0060(14) -0.0055(15)
C6 0.0321(16) 0.0424(17) 0.0379(14) -0.0120(12) 0.0046(12) -0.0006(12)
C7 0.0362(15) 0.0448(17) 0.0333(14) -0.0010(12) 0.0008(12) 0.0036(13)
C8 0.0361(15) 0.0396(16) 0.0338(14) -0.0011(11) 0.0005(12) 0.0007(13)
C9 0.0528(19) 0.0396(17) 0.0474(16) 0.0030(13) -0.0071(14) 0.0017(15)
C10 0.0479(19) 0.0480(19) 0.0491(17) -0.0036(14) -0.0116(14) 0.0111(16)
C11 0.0363(15) 0.0338(15) 0.0399(15) 0.0015(11) 0.0003(12) 0.0013(12)
C12 0.0459(18) 0.0484(19) 0.0447(16) 0.0024(13) -0.0015(14) -0.0033(15)
C13 0.054(2) 0.054(2) 0.0593(19) 0.0027(15) -0.0193(17) -0.0041(17)
C14 0.0426(19) 0.052(2) 0.087(2) 0.0085(18) -0.0110(18) -0.0050(16)
C15 0.0451(19) 0.054(2) 0.068(2) 0.0127(16) 0.0090(17) -0.0056(16)
C16 0.0463(19) 0.0456(18) 0.0471(17) 0.0032(13) -0.0002(14) -0.0017(15)
C17 0.0394(17) 0.0467(18) 0.0499(16) 0.0083(14) -0.0015(14) 0.0035(14)
C18 0.054(2) 0.0397(19) 0.100(3) 0.0027(17) -0.0045(19) 0.0047(16)
C19 0.0439(19) 0.047(2) 0.080(2) 0.0074(15) 0.0014(17) 0.0097(15)

loop_
_atom_type_symbol
_atom_type_description
_atom_type_scat_dispersion_real
_atom_type_scat_dispersion_imag
_atom_type_scat_source
C C 0.0033 0.0016 'International Tables Vol C Tables 4.2.6.8 and 6.1.1.4'
H H 0.0000 0.0000 'International Tables Vol C Tables 4.2.6.8 and 6.1.1.4'

loop_
_geom_angle_atom_site_label_1
_geom_angle_atom_site_label_2
_geom_angle_atom_site_label_3
_geom_angle
C10 C1 C6 118.8(3)
C10 C1 C2 122.4(3)
C6 C1 C2 118.8(3)
C3 C2 C1 121.3(3)
C3 C2 H2 119.4
C1 C2 H2 119.4
C2 C3 C4 120.0(3)
C2 C3 H3 120.0
C4 C3 H3 120.0
C5 C4 C3 120.5(3)
C5 C4 H4 119.8
C3 C4 H4 119.8
C4 C5 C6 121.2(3)
C4 C5 H5 119.4
C6 C5 H5 119.4
C1 C6 C5 118.2(3)
C1 C6 C7 119.6(3)
C5 C6 C7 122.2(3)
C8 C7 C6 119.5(2)
C8 C7 C17 122.2(3)
C6 C7 C17 118.2(2)
C7 C8 C9 119.7(3)
C7 C8 C11 123.1(2)
C9 C8 C11 117.1(2)
C10 C9 C8 121.2(3)
C10 C9 H9 119.4
C8 C9 H9 119.4
C9 C10 C1 121.0(3)
C9 C10 H10 119.5
C1 C10 H10 119.5
C16 C11 C12 118.1(3)
C16 C11 C8 121.2(2)
C12 C11 C8 120.7(2)
C13 C12 C11 121.4(3)
C13 C12 H12 119.3
C11 C12 H12 119.3
C12 C13 C14 119.7(3)
C12 C13 H13 120.2
C14 C13 H13 120.2
C15 C14 C13 119.4(3)
C15 C14 H14 120.3
C13 C14 H14 120.3
C16 C15 C14 121.2(3)
C16 C15 H15 119.4
C14 C15 H15 119.4
C15 C16 C11 120.2(3)
C15 C16 H16 119.9
C11 C16 H16 119.9
C7 C17 C19 121.9(3)
C7 C17 C18 119.3(3)
C19 C17 C18 59.9(2)
C7 C17 H17 114.9
C19 C17 H17 114.9
C18 C17 H17 114.9
C19 C18 C17 59.9(2)
C19 C18 H18A 117.8
C17 C18 H18A 117.8
C19 C18 H18B 117.8
C17 C18 H18B 117.8
H18A C18 H18B 114.9
C17 C19 C18 60.2(2)
C17 C19 H19A 117.7
C18 C19 H19A 117.7
C17 C19 H19B 117.7
C18 C19 H19B 117.7
H19A C19 H19B 114.9

loop_
_geom_bond_atom_site_label_1
_geom_bond_atom_site_label_2
_geom_bond_distance
C1 C10 1.384(4)
C1 C6 1.396(4)
C1 C2 1.407(4)
C2 C3 1.333(5)
C2 H2 0.9300
C3 C4 1.381(5)
C3 H3 0.9300
C4 C5 1.349(4)
C4 H4 0.9300
C5 C6 1.396(4)
C5 H5 0.9300
C6 C7 1.430(4)
C7 C8 1.356(4)
C7 C17 1.470(4)
C8 C9 1.396(4)
C8 C11 1.479(4)
C9 C10 1.352(4)
C9 H9 0.9300
C10 H10 0.9300
C11 C16 1.371(4)
C11 C12 1.374(4)
C12 C13 1.358(4)
C12 H12 0.9300
C13 C14 1.363(5)
C13 H13 0.9300
C14 C15 1.357(5)
C14 H14 0.9300
C15 C16 1.356(4)
C15 H15 0.9300
C16 H16 0.9300
C17 C19 1.489(4)
C17 C18 1.495(4)
C17 H17 0.9800
C18 C19 1.489(4)
C18 H18A 0.9700
C18 H18B 0.9700
C19 H19A 0.9700
C19 H19B 0.9700

loop_
_geom_torsion_atom_site_label_1
_geom_torsion_atom_site_label_2
_geom_torsion_atom_site_label_3
_geom_torsion_atom_site_label_4
_geom_torsion
C10 C1 C2 C3 178.5(3)
C6 C1 C2 C3 -0.6(4)
C1 C2 C3 C4 0.8(5)
C2 C3 C4 C5 -0.1(5)
C3 C4 C5 C6 -0.8(4)
C10 C1 C6 C5 -179.4(2)
C2 C1 C6 C5 -0.3(4)
C10 C1 C6 C7 -1.1(4)
C2 C1 C6 C7 178.0(2)
C4 C5 C6 C1 1.0(4)
C4 C5 C6 C7 -177.3(3)
C1 C6 C7 C8 -2.7(4)
C5 C6 C7 C8 175.5(2)
C1 C6 C7 C17 178.0(2)
C5 C6 C7 C17 -3.7(4)
C6 C7 C8 C9 4.7(4)
C17 C7 C8 C9 -176.1(2)
C6 C7 C8 C11 -171.7(2)
C17 C7 C8 C11 7.5(4)
C7 C8 C9 C10 -2.9(4)
C11 C8 C9 C10 173.7(2)
C8 C9 C10 C1 -0.9(4)
C6 C1 C10 C9 2.9(4)
C2 C1 C10 C9 -176.1(3)
C7 C8 C11 C16 -131.0(3)
C9 C8 C11 C16 52.6(4)
C7 C8 C11 C12 51.8(4)
C9 C8 C11 C12 -124.7(3)
C16 C11 C12 C13 -0.4(4)
C8 C11 C12 C13 177.0(3)
C11 C12 C13 C14 0.8(5)
C12 C13 C14 C15 -1.0(5)
C13 C14 C15 C16 0.8(5)
C14 C15 C16 C11 -0.4(5)
C12 C11 C16 C15 0.2(4)
C8 C11 C16 C15 -177.2(3)
C8 C7 C17 C19 44.5(4)
C6 C7 C17 C19 -136.2(3)
C8 C7 C17 C18 115.4(3)
C6 C7 C17 C18 -65.4(3)
C7 C17 C18 C19 -112.1(3)
C7 C17 C19 C18 107.7(3)
